data_2012740
loop_
_publ_author_name
'Martinetto, Pauline'
'Anne, Michel'
'Dooryh\'ee, Eric'
'Walter, Philippe'
'Tsoucaris, Georges'

_publ_section_title
;
 Synthetic hydrocerussite, 2PbCO~3~&#x00B7;Pb(OH)~2~, by X-ray powder
 diffraction
;
_journal_issue 6
_journal_name_full 'Acta Crystallographica Section C'
_journal_page_first i82
_journal_page_last i84
_journal_paper_doi 10.1107/S0108270102006844
_journal_volume 58
_journal_year 2002
_chemical_formula_iupac '2Pb C O3, Pb (OH)2'
_chemical_formula_moiety 'C2 H2 O8 Pb3'
_chemical_formula_sum 'C2 H2 O8 Pb3'
_chemical_formula_weight 775.6
_chemical_name_common hydrocerussite
_chemical_name_systematic
;
lead carbonate hydroxide
;
_space_group_IT_number 166
_symmetry_cell_setting trigonal
_symmetry_space_group_name_Hall '-R 3 2"'
_symmetry_space_group_name_H-M 'R -3 m :H'
_cell_angle_alpha 90.0
_cell_angle_beta 90.0
_cell_angle_gamma 120.0
_cell_formula_units_Z 3
_cell_length_a 5.2465(6)
_cell_length_b 5.2465(6)
_cell_length_c 23.702(3)
_cell_measurement_temperature 295
_cell_volume 565.01(12)
_computing_cell_refinement 'FULLPROF (Rodriguez-Carjaval, 1990)'
_computing_data_collection 'SPEC package ESRF '
_computing_data_reduction 'BINIT BM16 software ESRF'
_computing_molecular_graphics 'DIAMOND (Brandenburg, 1999)'
_computing_publication_material FULLPROF
_computing_structure_refinement FULLPROF
_computing_structure_solution 'Gfourier (Gonzalez-Platas & Rodriguez-Carjaval, 2002)'
_diffrn_ambient_temperature 295
_diffrn_measurement_device_type two-circle
_diffrn_radiation_monochromator 'monochromator crystal Si(111)'
_diffrn_radiation_type synchrotron
_diffrn_radiation_wavelength 0.35324
_exptl_crystal_density_diffrn 6.84
_exptl_crystal_density_meas 6.82
_exptl_crystal_density_method 'from Olby (1966)'
_exptl_crystal_F_000 480
_refine_ls_extinction_method none
_refine_ls_goodness_of_fit_all 1.66
_refine_ls_hydrogen_treatment noref
_refine_ls_matrix_type fullcycle
_refine_ls_number_parameters 23
_refine_ls_structure_factor_coef Inet
_refine_ls_weighting_details 1/Y~i~
_refine_ls_weighting_scheme sigma
_cod_data_source_file br1365.cif
_cod_data_source_block I
_cod_original_cell_volume 565.000(4)
_cod_original_sg_symbol_H-M 'R -3 m'
_cod_database_code 2012740

loop_
_symmetry_equiv_pos_site_id
_symmetry_equiv_pos_as_xyz
1 x,y,z
2 -y,x-y,z
3 -x+y,-x,z
4 y,x,-z
5 x-y,-y,-z
6 -x,-x+y,-z
7 -x,-y,-z
8 y,-x+y,-z
9 x-y,x,-z
10 -y,-x,z
11 -x+y,y,z
12 x,x-y,z
13 x+2/3,y+1/3,z+1/3
14 -y+2/3,x-y+1/3,z+1/3
15 -x+y+2/3,-x+1/3,z+1/3
16 y+2/3,x+1/3,-z+1/3
17 x-y+2/3,-y+1/3,-z+1/3
18 -x+2/3,-x+y+1/3,-z+1/3
19 -x+2/3,-y+1/3,-z+1/3
20 y+2/3,-x+y+1/3,-z+1/3
21 x-y+2/3,x+1/3,-z+1/3
22 -y+2/3,-x+1/3,z+1/3
23 -x+y+2/3,y+1/3,z+1/3
24 x+2/3,x-y+1/3,z+1/3
25 x+1/3,y+2/3,z+2/3
26 -y+1/3,x-y+2/3,z+2/3
27 -x+y+1/3,-x+2/3,z+2/3
28 y+1/3,x+2/3,-z+2/3
29 x-y+1/3,-y+2/3,-z+2/3
30 -x+1/3,-x+y+2/3,-z+2/3
31 -x+1/3,-y+2/3,-z+2/3
32 y+1/3,-x+y+2/3,-z+2/3
33 x-y+1/3,x+2/3,-z+2/3
34 -y+1/3,-x+2/3,z+2/3
35 -x+y+1/3,y+2/3,z+2/3
36 x+1/3,x-y+2/3,z+2/3

loop_
_atom_site_label
_atom_site_fract_x
_atom_site_fract_y
_atom_site_fract_z
_atom_site_U_iso_or_equiv
_atom_site_thermal_displace_type
_atom_site_occupancy
_atom_site_type_symbol
Pb1 0.00000000 0.00000000 0.21510(5) 0.0172(2) Uiso 1 Pb
Pb2 0.9158(3) -0.9158(3) 0.0016(3) 0.0215(9) Uiso 0.16666 Pb
C1 0.00000000 0.00000000 0.4304(15) 0.028(2) Uiso 1 C
O1 0.8568(11) -0.8568(11) 0.4318(5) 0.028(2) Uiso 1 O
O2 -0.293(4) 0.293(4) 0.0200(8) 0.010(8) Uiso 0.3333 O

loop_
_atom_type_symbol
_atom_type_description
_atom_type_scat_dispersion_real
_atom_type_scat_dispersion_imag
_atom_type_scat_source
Pb Pb2+ -1.450 3.200 'International Tables for Crystallography (Vol. IV)'
C C 0.0000 0.0010 'International Tables for Crystallography (Vol. IV)'
O O 0.0030 0.0040 'International Tables for Crystallography (Vol. IV)'

loop_
_geom_angle_atom_site_label_1
_geom_angle_atom_site_label_2
_geom_angle_atom_site_label_3
_geom_angle_site_symmetry_1
_geom_angle_site_symmetry_3
_geom_angle
_geom_angle_publ_flag
O1 Pb1 O1 31_535 31_645 157.7(4) no
O1 Pb1 O1 31_535 32_565 49.8(2) no
O1 Pb1 O1 31_535 32_665 117.0(4) no
O1 Pb1 O1 31_535 33_335 68.1(3) no
O1 Pb1 O2 31_535 19_455 79.3(8) no
O1 Pb1 O2 25_454 20_445 142.8(10) no
O2 Pb2 O2 2_655 8_645 71.8(10) no
O2 Pb2 O2 8_645 9_645 143.5(12) no
O1 Pb2 O2 19_635 2_655 78.0(8) no
O1 Pb2 O2 27_744 8_645 133.3(9) no
O1 Pb2 O1 19_635 27_744 139.6(7) no
O1 C1 O1 1_465 2_435 119.9(7) yes

loop_
_geom_bond_atom_site_label_1
_geom_bond_atom_site_label_2
_geom_bond_site_symmetry_2
_geom_bond_distance
_geom_bond_publ_flag
Pb1 O1 32_565 2.674(6) yes
Pb1 O1 25_454 3.261(10) yes
Pb1 O2 21_555 2.36(2) yes
Pb2 O1 19_635 2.558(12) yes
Pb2 O1 27_744 2.740(11) yes
Pb2 O2 2_655 2.51(2) yes
Pb2 O2 8_645 2.430(17) yes
Pb2 O2 1_645 1.95(2) yes
Pb2 O2 7_545 2.90(2) yes
C1 O1 1_465 1.302(6) yes
